data_1568700
loop_
_publ_author_name
'Horiuchi, Sachio'
'Minemawari, Hiromi'
'Ishibashi, Shoji'

_publ_section_title
;
 Competition of polar and antipolar states hidden behind a variety of
 polarization switching modes in hydrogen-bonded molecular chains.
;
_journal_issue 6
_journal_name_full 'Materials horizons'
_journal_page_first 2149
_journal_page_last 2159
_journal_paper_doi 10.1039/d2mh01530g
_journal_volume 10
_journal_year 2023
_chemical_formula_moiety 'C8 H8 N4'
_chemical_formula_sum 'C8 H8 N4'
_chemical_formula_weight 160.18
_chemical_name_common MPHTZ
_chemical_name_systematic 5-p-tolyl-1H-tetrazole
_space_group_crystal_system orthorhombic
_space_group_IT_number 61
_space_group_name_Hall '-P 2ac 2ab'
_space_group_name_H-M_alt 'P b c a'
_atom_sites_solution_hydrogens geom
_atom_sites_solution_primary direct
_atom_sites_solution_secondary difmap
_audit_update_record
;
2023-02-21 deposited with the CCDC.	2023-03-01 downloaded from the CCDC.
;
_cell_angle_alpha 90.0000
_cell_angle_beta 90.0000
_cell_angle_gamma 90.0000
_cell_formula_units_Z 8
_cell_length_a 9.7712(5)
_cell_length_b 9.0593(4)
_cell_length_c 17.7198(10)
_cell_measurement_reflns_used 2714
_cell_measurement_temperature 296
_cell_measurement_theta_max 29.86
_cell_measurement_theta_min 2.19
_cell_volume 1568.56(14)
_computing_cell_refinement 'CrysAlisPro 1.171.39.46 (Rigaku OD, 2018)'
_computing_data_collection 'CrysAlisPro 1.171.39.46 (Rigaku OD, 2018)'
_computing_data_reduction 'CrysAlisPro 1.171.39.46 (Rigaku OD, 2018)'
_computing_molecular_graphics 'CrystalStructure 4.3'
_computing_publication_material 'CrystalStructure 4.3 (Rigaku, 2018)'
_computing_structure_refinement 'SHELXL Version 2018/3 (Sheldrick, 2008)'
_computing_structure_solution 'SIR92 (Altomare, et al., 1994)'
_diffrn_ambient_temperature 296
_diffrn_measured_fraction_theta_full 0.994
_diffrn_measured_fraction_theta_max 0.991
_diffrn_measurement_device_type 'Rigaku XtaLAB P200'
_diffrn_measurement_method \w
_diffrn_radiation_type 'Mo K\a'
_diffrn_radiation_wavelength 0.71073
_diffrn_reflns_av_R_equivalents 0.0163
_diffrn_reflns_av_unetI/netI 0.0167
_diffrn_reflns_Laue_measured_fraction_full 0.994
_diffrn_reflns_Laue_measured_fraction_max 0.991
_diffrn_reflns_limit_h_max 12
_diffrn_reflns_limit_h_min -12
_diffrn_reflns_limit_k_max 8
_diffrn_reflns_limit_k_min -11
_diffrn_reflns_limit_l_max 16
_diffrn_reflns_limit_l_min -22
_diffrn_reflns_number 5586
_diffrn_reflns_point_group_measured_fraction_full 0.994
_diffrn_reflns_point_group_measured_fraction_max 0.991
_diffrn_reflns_theta_full 25.242
_diffrn_reflns_theta_max 27.485
_diffrn_reflns_theta_min 3.104
_diffrn_standards_number 0
_exptl_absorpt_coefficient_mu 0.090
_exptl_absorpt_correction_T_max 0.989
_exptl_absorpt_correction_T_min 0.886
_exptl_absorpt_correction_type multi-scan
_exptl_absorpt_process_details
;
CrysAlisPro 1.171.39.46 (Rigaku Oxford Diffraction, 2018)
Empirical absorption correction using spherical harmonics,
 implemented in SCALE3 ABSPACK scaling algorithm.
;
_exptl_crystal_colour colourless
_exptl_crystal_density_diffrn 1.356
_exptl_crystal_density_method 'not measured'
_exptl_crystal_description plate
_exptl_crystal_F_000 672.00
_exptl_crystal_preparation antiferroelectric
_exptl_crystal_recrystallization_method 'Re-crystallisation from solvent: methanol'
_exptl_crystal_size_max 0.420
_exptl_crystal_size_mid 0.350
_exptl_crystal_size_min 0.120
_refine_diff_density_max 0.22
_refine_diff_density_min -0.17
_refine_ls_extinction_coef 0.0079(17)
_refine_ls_extinction_method SHELXL
_refine_ls_goodness_of_fit_ref 1.092
_refine_ls_hydrogen_treatment mixed
_refine_ls_number_parameters 115
_refine_ls_number_reflns 1783
_refine_ls_number_restraints 0
_refine_ls_R_factor_all 0.0524
_refine_ls_R_factor_gt 0.0411
_refine_ls_shift/su_max 0.000
_refine_ls_structure_factor_coef Fsqd
_refine_ls_weighting_details 'w = 1/[\s^2^(Fo^2^)+(0.0676P)^2^+0.3081P] where P=(Fo^2^+2Fc^2^)/3'
_refine_ls_weighting_scheme calc
_refine_ls_wR_factor_gt 0.1334
_refine_ls_wR_factor_ref 0.1413
_reflns_Friedel_coverage 0.000
_reflns_number_gt 1326
_reflns_number_total 1783
_reflns_threshold_expression F^2^>2.0\s(F^2^)
_cod_data_source_file d2mh01530g2.cif
_cod_data_source_block MPHTZ
_cod_depositor_comments 'Adding full bibliography for 1568697--1568703.cif.'
_cod_database_code 1568700

loop_
_space_group_symop_id
_space_group_symop_operation_xyz
1 +X,+Y,+Z
2 1/2+X,1/2-Y,-Z
3 -X,1/2+Y,1/2-Z
4 1/2-X,-Y,1/2+Z
5 -X,-Y,-Z
6 -1/2-X,-1/2+Y,+Z
7 +X,-1/2-Y,-1/2+Z
8 -1/2+X,+Y,-1/2-Z

loop_
_atom_site_label
_atom_site_type_symbol
_atom_site_fract_x
_atom_site_fract_y
_atom_site_fract_z
_atom_site_U_iso_or_equiv
_atom_site_adp_type
_atom_site_occupancy
_atom_site_site_symmetry_order
_atom_site_calc_flag
_atom_site_refinement_flags_posn
_atom_site_refinement_flags_adp
_atom_site_refinement_flags_occupancy
_atom_site_disorder_assembly
_atom_site_disorder_group
N1 N 0.14657(10) 0.54608(11) 0.26608(6) 0.0358(3) Uani 1 1 d . . . . .
N2 N 0.19056(11) 0.64016(13) 0.31965(6) 0.0417(3) Uani 1 1 d . . . . .
N3 N 0.32235(11) 0.63358(13) 0.31899(6) 0.0433(3) Uani 1 1 d . . . . .
N4 N 0.36548(9) 0.53668(12) 0.26530(6) 0.0388(3) Uani 1 1 d . . . . .
C1 C 0.25418(10) 0.48306(14) 0.23254(7) 0.0317(3) Uani 1 1 d . . . . .
C2 C 0.24921(10) 0.37648(14) 0.17074(7) 0.0344(3) Uani 1 1 d . . . . .
C3 C 0.37010(12) 0.32038(15) 0.14042(8) 0.0433(4) Uani 1 1 d . . . . .
H2 H 0.453878 0.348590 0.160723 0.052 Uiso 1 1 calc R U . . .
C4 C 0.36630(14) 0.22330(15) 0.08051(8) 0.0488(4) Uani 1 1 d . . . . .
H3 H 0.447942 0.186546 0.061150 0.059 Uiso 1 1 calc R U . . .
C5 C 0.24335(14) 0.17930(16) 0.04850(8) 0.0475(4) Uani 1 1 d . . . . .
C6 C 0.12340(14) 0.23110(16) 0.08085(8) 0.0488(4) Uani 1 1 d . . . . .
H4 H 0.039729 0.199601 0.061705 0.059 Uiso 1 1 calc R U . . .
C7 C 0.12531(12) 0.32845(15) 0.14090(7) 0.0430(4) Uani 1 1 d . . . . .
H5 H 0.043417 0.361976 0.161434 0.052 Uiso 1 1 calc R U . . .
C8 C 0.24063(17) 0.0797(2) -0.01932(10) 0.0651(5) Uani 1 1 d . . . . .
H6A H 0.318980 0.015807 -0.018333 0.078 Uiso 1 1 calc R U . . .
H7B H 0.242552 0.138354 -0.064436 0.078 Uiso 1 1 calc R U . . .
H8C H 0.158626 0.021379 -0.018516 0.078 Uiso 1 1 calc R U . . .
H1 H 0.048(2) 0.5393(19) 0.2547(9) 0.069(5) Uiso 1 1 d . . . . .

loop_
_atom_site_aniso_label
_atom_site_aniso_U_11
_atom_site_aniso_U_22
_atom_site_aniso_U_33
_atom_site_aniso_U_23
_atom_site_aniso_U_13
_atom_site_aniso_U_12
N1 0.0215(5) 0.0448(6) 0.0411(6) 0.0021(5) 0.0003(4) 0.0003(4)
N2 0.0292(6) 0.0530(7) 0.0428(6) -0.0013(5) 0.0002(4) -0.0001(5)
N3 0.0286(6) 0.0562(7) 0.0451(7) -0.0007(5) -0.0017(4) -0.0029(5)
N4 0.0222(5) 0.0495(6) 0.0446(6) 0.0028(5) -0.0019(4) -0.0008(4)
C1 0.0210(5) 0.0369(6) 0.0371(6) 0.0096(5) 0.0005(4) 0.0000(4)
C2 0.0291(6) 0.0359(6) 0.0381(6) 0.0075(5) 0.0007(4) 0.0009(4)
C3 0.0309(6) 0.0484(7) 0.0505(8) 0.0021(6) 0.0030(5) 0.0024(5)
C4 0.0474(8) 0.0484(8) 0.0507(8) 0.0019(6) 0.0108(6) 0.0077(6)
C5 0.0645(10) 0.0368(7) 0.0411(7) 0.0077(6) 0.0018(6) 0.0010(6)
C6 0.0465(8) 0.0496(8) 0.0504(8) 0.0012(6) -0.0095(6) -0.0055(6)
C7 0.0309(6) 0.0487(7) 0.0493(8) 0.0009(6) -0.0015(5) 0.0004(5)
C8 0.0927(13) 0.0530(10) 0.0496(9) -0.0046(8) 0.0011(8) 0.0020(8)

loop_
_atom_type_symbol
_atom_type_description
_atom_type_scat_dispersion_real
_atom_type_scat_dispersion_imag
_atom_type_scat_source
C C 0.0033 0.0016
;
International Tables for Crystallography
(Vol. C, Tables 4.2.6.8 and 6.1.1.4)
;
H H 0.0000 0.0000
;
International Tables for Crystallography
(Vol. C, Table 6.1.1.4)
;
N N 0.0061 0.0033
;
International Tables for Crystallography
(Vol. C, Tables 4.2.6.8 and 6.1.1.4)
;

loop_
_geom_angle_atom_site_label_1
_geom_angle_atom_site_label_2
_geom_angle_atom_site_label_3
_geom_angle
_geom_angle_site_symmetry_1
_geom_angle_site_symmetry_3
_geom_angle_publ_flag
C1 N1 N2 109.44(10) . . ?
C1 N1 H1 130.6(10) . . ?
N2 N1 H1 119.7(10) . . ?
N3 N2 N1 106.46(9) . . ?
N2 N3 N4 110.21(9) . . ?
C1 N4 N3 106.77(9) . . ?
N4 C1 N1 107.13(11) . . ?
N4 C1 C2 126.73(10) . . ?
N1 C1 C2 126.14(9) . . ?
C7 C2 C3 118.50(13) . . ?
C7 C2 C1 121.38(10) . . ?
C3 C2 C1 120.12(10) . . ?
C4 C3 C2 120.43(12) . . ?
C4 C3 H2 119.8 . . ?
C2 C3 H2 119.8 . . ?
C3 C4 C5 121.42(12) . . ?
C3 C4 H3 119.3 . . ?
C5 C4 H3 119.3 . . ?
C6 C5 C4 117.76(14) . . ?
C6 C5 C8 121.25(13) . . ?
C4 C5 C8 120.98(13) . . ?
C7 C6 C5 121.52(12) . . ?
C7 C6 H4 119.2 . . ?
C5 C6 H4 119.2 . . ?
C6 C7 C2 120.27(12) . . ?
C6 C7 H5 119.9 . . ?
C2 C7 H5 119.9 . . ?
C5 C8 H6A 109.5 . . ?
C5 C8 H7B 109.5 . . ?
H6A C8 H7B 109.5 . . ?
C5 C8 H8C 109.5 . . ?
H6A C8 H8C 109.5 . . ?
H7B C8 H8C 109.5 . . ?

loop_
_geom_bond_atom_site_label_1
_geom_bond_atom_site_label_2
_geom_bond_distance
_geom_bond_site_symmetry_2
_geom_bond_publ_flag
N1 C1 1.3359(14) . ?
N1 N2 1.3462(15) . ?
N1 H1 0.98(2) . ?
N2 N3 1.2891(16) . ?
N3 N4 1.3613(15) . ?
N4 C1 1.3250(14) . ?
C1 C2 1.4608(18) . ?
C2 C7 1.3909(16) . ?
C2 C3 1.3937(16) . ?
C3 C4 1.3791(19) . ?
C3 H2 0.9300 . ?
C4 C5 1.387(2) . ?
C4 H3 0.9300 . ?
C5 C6 1.3866(19) . ?
C5 C8 1.503(2) . ?
C6 C7 1.3822(19) . ?
C6 H4 0.9300 . ?
C7 H5 0.9300 . ?
C8 H6A 0.9600 . ?
C8 H7B 0.9600 . ?
C8 H8C 0.9600 . ?

loop_
_geom_hbond_atom_site_label_D
_geom_hbond_atom_site_label_H
_geom_hbond_atom_site_label_A
_geom_hbond_site_symmetry_D
_geom_hbond_site_symmetry_H
_geom_hbond_site_symmetry_A
_geom_hbond_distance_DA
_geom_hbond_distance_DH
_geom_hbond_distance_HA
_geom_hbond_angle_DHA
_geom_hbond_publ_flag
N1 H1 N4 . . 8_556 2.8036(13) 0.98(2) 1.82(2) 177.1(15) no

loop_
_geom_torsion_atom_site_label_1
_geom_torsion_atom_site_label_2
_geom_torsion_atom_site_label_3
_geom_torsion_atom_site_label_4
_geom_torsion
_geom_torsion_site_symmetry_1
_geom_torsion_site_symmetry_2
_geom_torsion_site_symmetry_3
_geom_torsion_site_symmetry_4
_geom_torsion_publ_flag
C1 N1 N2 N3 -0.43(13) . . . . ?
N1 N2 N3 N4 0.28(13) . . . . ?
N2 N3 N4 C1 -0.04(13) . . . . ?
N3 N4 C1 N1 -0.23(13) . . . . ?
N3 N4 C1 C2 179.09(11) . . . . ?
N2 N1 C1 N4 0.41(14) . . . . ?
N2 N1 C1 C2 -178.91(11) . . . . ?
N4 C1 C2 C7 -179.93(12) . . . . ?
N1 C1 C2 C7 -0.74(19) . . . . ?
N4 C1 C2 C3 0.2(2) . . . . ?
N1 C1 C2 C3 179.37(11) . . . . ?
C7 C2 C3 C4 2.2(2) . . . . ?
C1 C2 C3 C4 -177.94(11) . . . . ?
C2 C3 C4 C5 0.3(2) . . . . ?
C3 C4 C5 C6 -2.8(2) . . . . ?
C3 C4 C5 C8 176.78(13) . . . . ?
C4 C5 C6 C7 2.8(2) . . . . ?
C8 C5 C6 C7 -176.77(13) . . . . ?
C5 C6 C7 C2 -0.3(2) . . . . ?
C3 C2 C7 C6 -2.2(2) . . . . ?
C1 C2 C7 C6 177.95(12) . . . . ?
